data_7102045
loop_
_publ_author_name
'Ingleson, Michael J'
'Bacsa, John'
'Rosseinsky, Matthew J'

_publ_section_title
;
 Homochiral H-bonded proline based metal organic frameworks.
;
_journal_issue 29
_journal_name_full 'Chemical communications (Cambridge, England)'
_journal_page_first 3036
_journal_page_last 3038
_journal_paper_doi 10.1039/b706557d
_journal_year 2007
_chemical_absolute_configuration ad
_chemical_formula_moiety '(Cd 2+), (C10 H8 N2), (N O3 2-), (C5 H8 N O2)'
_chemical_formula_sum 'C15 H16 Cd N4 O5'
_chemical_formula_weight 444.72
_chemical_name_systematic
;
?
;
_space_group_IT_number 19
_symmetry_cell_setting orthorhombic
_symmetry_space_group_name_Hall 'P 2ac 2ab'
_symmetry_space_group_name_H-M 'P 21 21 21'
_atom_sites_solution_hydrogens geom
_atom_sites_solution_primary direct
_atom_sites_solution_secondary difmap
_audit_creation_method SHELXL-97
_cell_angle_alpha 90.00
_cell_angle_beta 90.00
_cell_angle_gamma 90.00
_cell_formula_units_Z 4
_cell_length_a 9.5774(12)
_cell_length_b 11.8132(15)
_cell_length_c 14.7182(18)
_cell_measurement_temperature 100(2)
_cell_volume 1665.2(4)
_computing_cell_refinement 'APEXII (Bruker, 2004)'
_computing_data_collection 'APEXII (Bruker, 2004)'
_computing_data_reduction 'APEXII (Bruker, 2004)'
_computing_structure_refinement 'SHELXL-97 (Sheldrick, 1997)'
_computing_structure_solution 'SHELXS-97 (Sheldrick, 1990)'
_diffrn_ambient_temperature 100(2)
_diffrn_measured_fraction_theta_full 0.952
_diffrn_measured_fraction_theta_max 0.952
_diffrn_measurement_device_type 'Bruker D8 diffractometer'
_diffrn_measurement_method '\w scans with a narrow frame width'
_diffrn_radiation_monochromator 'silicon 111'
_diffrn_radiation_source 'Daresbury SRS, Station 16.2SMX'
_diffrn_radiation_type synchrotron
_diffrn_radiation_wavelength 0.78480
_diffrn_reflns_av_R_equivalents 0.0874
_diffrn_reflns_av_sigmaI/netI 0.0976
_diffrn_reflns_limit_h_max 12
_diffrn_reflns_limit_h_min -12
_diffrn_reflns_limit_k_max 16
_diffrn_reflns_limit_k_min -15
_diffrn_reflns_limit_l_max 20
_diffrn_reflns_limit_l_min -20
_diffrn_reflns_number 14605
_diffrn_reflns_theta_full 33.17
_diffrn_reflns_theta_max 33.17
_diffrn_reflns_theta_min 3.60
_diffrn_standards_decay_% 0
_exptl_absorpt_coefficient_mu 1.346
_exptl_absorpt_correction_T_max 0.9736
_exptl_absorpt_correction_T_min 0.9236
_exptl_absorpt_correction_type multi-scan
_exptl_absorpt_process_details 'SADABS (Bruker, 2004)'
_exptl_crystal_colour colourless
_exptl_crystal_density_diffrn 1.774
_exptl_crystal_density_method 'not measured'
_exptl_crystal_description platelet
_exptl_crystal_F_000 888
_exptl_crystal_size_max 0.06
_exptl_crystal_size_mid 0.05
_exptl_crystal_size_min 0.02
_refine_diff_density_max 1.071
_refine_diff_density_min -1.113
_refine_diff_density_rms 0.158
_refine_ls_abs_structure_details 'Flack H D (1983), Acta Cryst. A39, 876-881'
_refine_ls_abs_structure_Flack -0.06(3)
_refine_ls_extinction_method none
_refine_ls_goodness_of_fit_ref 0.984
_refine_ls_hydrogen_treatment mixed
_refine_ls_matrix_type full
_refine_ls_number_parameters 230
_refine_ls_number_reflns 4458
_refine_ls_number_restraints 0
_refine_ls_restrained_S_all 0.984
_refine_ls_R_factor_all 0.0505
_refine_ls_R_factor_gt 0.0464
_refine_ls_shift/su_max 0.001
_refine_ls_shift/su_mean 0.000
_refine_ls_structure_factor_coef Fsqd
_refine_ls_weighting_details 'calc w=1/[\s^2^(Fo^2^)+(0.0025P)^2^+0.0000P] where P=(Fo^2^+2Fc^2^)/3'
_refine_ls_weighting_scheme calc
_refine_ls_wR_factor_gt 0.0872
_refine_ls_wR_factor_ref 0.0899
_reflns_number_gt 4064
_reflns_number_total 4458
_reflns_threshold_expression >2sigma(I)
_cod_data_source_file b706557d.txt
_cod_data_source_block c:\frames\data-c~1\mjr0359\mjr0359
_cod_depositor_comments
;
The following automatic conversions were performed:
'_symmetry_cell_setting' value 'Orthorhombic' changed to 'orthorhombic'
according to '/home/saulius/struct/CIF-dictionaries/cif_core.dic'
dictionary named 'cif_core.dic' version 2.4.1 from 2010-06-29.

Automatic conversion script
Id: cif_fix_enum 1527 2010-12-29 10:47:43Z saulius 
;
_cod_database_code 7102045

loop_
_symmetry_equiv_pos_as_xyz
'x, y, z'
'-x+1/2, -y, z+1/2'
'x+1/2, -y+1/2, -z'
'-x, y+1/2, -z+1/2'

loop_
_atom_site_label
_atom_site_type_symbol
_atom_site_fract_x
_atom_site_fract_y
_atom_site_fract_z
_atom_site_U_iso_or_equiv
_atom_site_adp_type
_atom_site_occupancy
_atom_site_symmetry_multiplicity
_atom_site_calc_flag
_atom_site_refinement_flags
Cd1 Cd 0.57543(3) 0.21863(3) 0.44049(2) 0.00754(8) Uani 1 1 d .
N2 N 0.5722(4) 0.4217(3) 0.4427(2) 0.0094(7) Uani 1 1 d .
O3 O 0.8822(3) 0.2757(3) 0.6531(2) 0.0126(6) Uani 1 1 d .
C2 C 0.5827(5) 0.6590(4) 0.4337(3) 0.0088(8) Uani 1 1 d .
O1 O 0.7855(3) 0.2290(3) 0.5208(2) 0.0123(7) Uani 1 1 d .
N6 N 0.5924(4) 1.0218(3) 0.4226(3) 0.0127(9) Uani 1 1 d .
O7 O 0.6796(3) 0.2469(3) 0.2961(2) 0.0145(8) Uani 1 1 d .
C8 C 0.6418(4) 0.2262(4) 0.6565(3) 0.0120(9) Uani 1 1 d .
H8 H 0.6189 0.2963 0.6915 0.014 Uiso 1 1 calc R
O9 O 0.8424(3) 0.1230(3) 0.3251(2) 0.0165(8) Uani 1 1 d .
N10 N 0.7767(4) 0.1799(3) 0.2691(3) 0.0144(9) Uani 1 1 d .
O11 O 0.8011(4) 0.1751(3) 0.1856(2) 0.0241(9) Uani 1 1 d .
C12 C 0.6093(5) 0.4852(4) 0.5154(3) 0.0134(11) Uani 1 1 d .
H12 H 0.6317 0.4476 0.5705 0.016 Uiso 1 1 calc R
C13 C 0.5398(5) 0.4774(4) 0.3670(3) 0.0104(10) Uani 1 1 d .
H13 H 0.5121 0.4343 0.3155 0.012 Uiso 1 1 calc R
C14 C 0.5438(5) 0.5944(4) 0.3586(3) 0.0131(11) Uani 1 1 d .
H14 H 0.5206 0.6298 0.3026 0.016 Uiso 1 1 calc R
C15 C 0.6162(5) 0.6022(4) 0.5133(3) 0.0136(10) Uani 1 1 d .
H15 H 0.6435 0.6433 0.5659 0.016 Uiso 1 1 calc R
C18 C 0.6937(5) 0.8472(4) 0.4702(3) 0.0117(9) Uani 1 1 d .
H18 H 0.7660 0.8096 0.5025 0.014 Uiso 1 1 calc R
C19 C 0.4898(5) 0.9620(4) 0.3812(3) 0.0119(10) Uani 1 1 d .
H19 H 0.4178 1.0023 0.3508 0.014 Uiso 1 1 calc R
C20 C 0.6918(5) 0.9635(4) 0.4644(3) 0.0136(10) Uani 1 1 d .
H20 H 0.7660 1.0044 0.4920 0.016 Uiso 1 1 calc R
C6 C 0.5874(4) 0.7850(4) 0.4280(3) 0.0085(8) Uani 1 1 d .
C3 C 0.4852(5) 0.8450(4) 0.3813(3) 0.0129(10) Uani 1 1 d .
H3 H 0.4131 0.8061 0.3499 0.015 Uiso 1 1 calc R
C9 C 0.4995(5) 0.0825(5) 0.7262(3) 0.0176(11) Uani 1 1 d .
H9A H 0.4947 0.0031 0.7476 0.021 Uiso 1 1 calc R
H9B H 0.4402 0.1305 0.7656 0.021 Uiso 1 1 calc R
C5 C 0.4571(5) 0.0924(4) 0.6270(3) 0.0156(10) Uani 1 1 d .
H5A H 0.4923 0.0270 0.5917 0.019 Uiso 1 1 calc R
H5B H 0.3542 0.0957 0.6210 0.019 Uiso 1 1 calc R
C11 C 0.6496(5) 0.1252(5) 0.7236(4) 0.0218(12) Uani 1 1 d .
H11A H 0.7140 0.0659 0.7011 0.026 Uiso 1 1 calc R
H11B H 0.6808 0.1503 0.7845 0.026 Uiso 1 1 calc R
N8 N 0.5220(4) 0.1996(3) 0.5946(2) 0.0095(8) Uani 1 1 d .
C1 C 0.7792(5) 0.2451(3) 0.6058(3) 0.0077(9) Uani 1 1 d .
H4 H 0.451(6) 0.262(5) 0.613(4) 0.032(17) Uiso 1 1 d .

loop_
_atom_site_aniso_label
_atom_site_aniso_U_11
_atom_site_aniso_U_22
_atom_site_aniso_U_33
_atom_site_aniso_U_23
_atom_site_aniso_U_13
_atom_site_aniso_U_12
Cd1 0.01358(14) 0.00324(13) 0.00581(14) 0.00027(13) -0.00079(14) -0.00065(13)
N2 0.0124(17) 0.0083(17) 0.0076(16) 0.0013(15) 0.000(2) 0.0002(15)
O3 0.0116(15) 0.0131(16) 0.0132(15) -0.0033(15) -0.0024(12) -0.0005(14)
C2 0.0106(19) 0.0063(19) 0.010(2) -0.0036(17) 0.007(2) -0.0007(17)
O1 0.0119(15) 0.0155(17) 0.0096(14) 0.0013(15) 0.0003(12) -0.0033(16)
N6 0.016(2) 0.0081(18) 0.014(2) 0.0011(15) -0.0041(17) 0.0004(16)
O7 0.0213(18) 0.0106(18) 0.0116(16) 0.0003(13) 0.0040(14) 0.0079(13)
C8 0.011(2) 0.011(2) 0.014(2) 0.002(2) -0.0021(17) 0.001(2)
O9 0.0156(18) 0.0210(19) 0.0129(17) 0.0012(15) -0.0016(15) 0.0044(14)
N10 0.018(2) 0.014(2) 0.011(2) -0.0089(16) 0.0008(17) 0.0001(17)
O11 0.036(2) 0.029(2) 0.0075(17) -0.0048(16) 0.0073(16) 0.0061(17)
C12 0.022(3) 0.011(2) 0.007(2) 0.0080(18) -0.0031(18) 0.0012(19)
C13 0.017(3) 0.009(2) 0.006(2) 0.0002(17) -0.0056(18) -0.0012(17)
C14 0.022(3) 0.007(2) 0.010(2) 0.0006(18) -0.0001(19) 0.0016(19)
C15 0.023(3) 0.008(2) 0.010(2) -0.0026(19) -0.0028(19) 0.0004(19)
C18 0.018(2) 0.008(2) 0.009(2) 0.0012(18) -0.0016(18) 0.0039(19)
C19 0.015(2) 0.006(2) 0.014(2) 0.0006(19) -0.005(2) 0.0013(19)
C20 0.015(2) 0.008(2) 0.018(3) -0.0023(18) -0.0029(19) -0.0027(18)
C6 0.014(2) 0.0066(19) 0.0046(18) -0.0001(17) 0.0028(19) 0.002(2)
C3 0.016(2) 0.014(3) 0.008(2) 0.0009(19) -0.0035(19) -0.001(2)
C9 0.016(2) 0.021(3) 0.016(3) 0.012(2) -0.001(2) -0.003(2)
C5 0.015(3) 0.015(3) 0.017(2) 0.004(2) -0.0014(19) -0.0024(19)
C11 0.020(3) 0.026(3) 0.020(3) 0.015(2) -0.002(2) -0.002(2)
N8 0.0074(17) 0.013(2) 0.0081(17) 0.0005(15) 0.0003(14) 0.0015(15)
C1 0.014(2) 0.003(2) 0.006(2) 0.0021(15) -0.0015(18) 0.0029(16)

loop_
_atom_type_symbol
_atom_type_description
_atom_type_scat_dispersion_real
_atom_type_scat_dispersion_imag
_atom_type_scat_source
C C 0.0033 0.0016 'International Tables Vol C Tables 4.2.6.8 and 6.1.1.4'
H H 0.0000 0.0000 'International Tables Vol C Tables 4.2.6.8 and 6.1.1.4'
N N 0.0061 0.0033 'International Tables Vol C Tables 4.2.6.8 and 6.1.1.4'
O O 0.0106 0.0060 'International Tables Vol C Tables 4.2.6.8 and 6.1.1.4'
Cd Cd -0.8075 1.2024 'International Tables Vol C Tables 4.2.6.8 and 6.1.1.4'

loop_
_geom_angle_atom_site_label_1
_geom_angle_atom_site_label_2
_geom_angle_atom_site_label_3
_geom_angle
_geom_angle_site_symmetry_1
_geom_angle_site_symmetry_3
O3 Cd1 N8 113.99(12) 3_456 .
O3 Cd1 O1 172.22(11) 3_456 .
N8 Cd1 O1 72.69(11) . .
O3 Cd1 N6 91.01(13) 3_456 1_545
N8 Cd1 N6 91.65(14) . 1_545
O1 Cd1 N6 92.81(13) . 1_545
O3 Cd1 O7 78.38(11) 3_456 .
N8 Cd1 O7 167.38(12) . .
O1 Cd1 O7 94.80(11) . .
N6 Cd1 O7 90.58(12) 1_545 .
O3 Cd1 N2 88.21(13) 3_456 .
N8 Cd1 N2 94.58(13) . .
O1 Cd1 N2 87.22(13) . .
N6 Cd1 N2 173.47(13) 1_545 .
O7 Cd1 N2 82.92(11) . .
C13 N2 C12 116.7(4) . .
C13 N2 Cd1 119.0(3) . .
C12 N2 Cd1 124.2(3) . .
C1 O3 Cd1 107.8(3) . 3_556
C15 C2 C14 117.9(4) . .
C15 C2 C6 121.5(4) . .
C14 C2 C6 120.7(4) . .
C1 O1 Cd1 117.8(3) . .
C20 N6 C19 117.3(4) . .
C20 N6 Cd1 120.8(3) . 1_565
C19 N6 Cd1 121.1(3) . 1_565
N10 O7 Cd1 119.7(3) . .
N8 C8 C1 113.1(4) . .
N8 C8 C11 105.3(4) . .
C1 C8 C11 112.4(4) . .
N8 C8 H8 108.6 . .
C1 C8 H8 108.6 . .
C11 C8 H8 108.6 . .
O9 N10 O11 122.3(4) . .
O9 N10 O7 119.8(4) . .
O11 N10 O7 117.8(4) . .
N2 C12 C15 123.3(4) . .
N2 C12 H12 118.3 . .
C15 C12 H12 118.3 . .
N2 C13 C14 124.0(4) . .
N2 C13 H13 118.0 . .
C14 C13 H13 118.0 . .
C13 C14 C2 118.8(4) . .
C13 C14 H14 120.6 . .
C2 C14 H14 120.6 . .
C12 C15 C2 119.3(4) . .
C12 C15 H15 120.4 . .
C2 C15 H15 120.4 . .
C20 C18 C6 119.1(4) . .
C20 C18 H18 120.4 . .
C6 C18 H18 120.4 . .
N6 C19 C3 122.9(4) . .
N6 C19 H19 118.5 . .
C3 C19 H19 118.5 . .
N6 C20 C18 123.8(4) . .
N6 C20 H20 118.1 . .
C18 C20 H20 118.1 . .
C3 C6 C18 117.6(4) . .
C3 C6 C2 121.0(4) . .
C18 C6 C2 121.4(4) . .
C19 C3 C6 119.2(4) . .
C19 C3 H3 120.4 . .
C6 C3 H3 120.4 . .
C5 C9 C11 101.7(4) . .
C5 C9 H9A 111.4 . .
C11 C9 H9A 111.4 . .
C5 C9 H9B 111.4 . .
C11 C9 H9B 111.4 . .
H9A C9 H9B 109.3 . .
N8 C5 C9 105.2(4) . .
N8 C5 H5A 110.7 . .
C9 C5 H5A 110.7 . .
N8 C5 H5B 110.7 . .
C9 C5 H5B 110.7 . .
H5A C5 H5B 108.8 . .
C9 C11 C8 103.0(4) . .
C9 C11 H11A 111.2 . .
C8 C11 H11A 111.2 . .
C9 C11 H11B 111.2 . .
C8 C11 H11B 111.2 . .
H11A C11 H11B 109.1 . .
C5 N8 C8 107.6(4) . .
C5 N8 Cd1 119.0(3) . .
C8 N8 Cd1 113.8(3) . .
C5 N8 H4 104(3) . .
C8 N8 H4 101(3) . .
Cd1 N8 H4 109(3) . .
O3 C1 O1 123.4(4) . .
O3 C1 C8 116.5(4) . .
O1 C1 C8 120.1(4) . .

loop_
_geom_bond_atom_site_label_1
_geom_bond_atom_site_label_2
_geom_bond_distance
_geom_bond_site_symmetry_2
Cd1 O3 2.308(3) 3_456
Cd1 N8 2.335(4) .
Cd1 O1 2.336(3) .
Cd1 N6 2.345(4) 1_545
Cd1 O7 2.371(3) .
Cd1 N2 2.399(3) .
N2 C13 1.331(5) .
N2 C12 1.353(6) .
O3 C1 1.261(5) .
O3 Cd1 2.308(3) 3_556
C2 C15 1.388(6) .
C2 C14 1.393(6) .
C2 C6 1.492(5) .
O1 C1 1.266(5) .
N6 C20 1.326(6) .
N6 C19 1.355(6) .
N6 Cd1 2.345(4) 1_565
O7 N10 1.284(5) .
C8 N8 1.498(5) .
C8 C1 1.529(6) .
C8 C11 1.551(7) .
C8 H8 1.0000 .
O9 N10 1.236(5) .
N10 O11 1.252(5) .
C12 C15 1.384(7) .
C12 H12 0.9500 .
C13 C14 1.389(6) .
C13 H13 0.9500 .
C14 H14 0.9500 .
C15 H15 0.9500 .
C18 C20 1.377(7) .
C18 C6 1.401(6) .
C18 H18 0.9500 .
C19 C3 1.384(7) .
C19 H19 0.9500 .
C20 H20 0.9500 .
C6 C3 1.390(6) .
C3 H3 0.9500 .
C9 C5 1.520(7) .
C9 C11 1.525(7) .
C9 H9A 0.9900 .
C9 H9B 0.9900 .
C5 N8 1.490(6) .
C5 H5A 0.9900 .
C5 H5B 0.9900 .
C11 H11A 0.9900 .
C11 H11B 0.9900 .
N8 H4 1.04(6) .
